data_7702155
loop_
_publ_author_name
'Hardy, E. E.'
'Wyss, K. M.'
'Keller, R. J.'
'Gorden, J. D.'
'Gorden, A. E. V.'

_publ_section_title
;
 Tunable ligand emission of napthylsalophen triple-decker dinuclear
 lanthanide(iii) sandwich complexes.
;
_journal_issue 4
_journal_name_full 'Dalton transactions (Cambridge, England : 2003)'
_journal_page_first 1337
_journal_page_last 1346
_journal_paper_doi 10.1039/c7dt03733c
_journal_volume 47
_journal_year 2018
_chemical_formula_moiety 'C85 H58 Gd2 N6 O7, 2(C H2 Cl2), C H4 O'
_chemical_formula_sum 'C88 H66 Cl4 Gd2 N6 O8'
_chemical_formula_weight 1791.85
_space_group_crystal_system triclinic
_space_group_IT_number 2
_space_group_name_Hall '-P 1'
_space_group_name_H-M_alt 'P -1'
_symmetry_Int_Tables_number 2
_atom_sites_solution_primary direct
_audit_creation_date 2016-12-20
_audit_creation_method
;
Olex2 1.2
(compiled 2013.11.15 svn.r2834 for OlexSys, GUI svn.r4715)
;
_audit_update_record
;
2016-12-20 deposited with the CCDC.
2017-12-20 downloaded from the CCDC.
;
_cell_angle_alpha 87.7454(8)
_cell_angle_beta 75.9048(7)
_cell_angle_gamma 85.8045(7)
_cell_formula_units_Z 2
_cell_length_a 12.3985(2)
_cell_length_b 17.1412(3)
_cell_length_c 17.7640(3)
_cell_measurement_reflns_used 9077
_cell_measurement_temperature 180.45
_cell_measurement_theta_max 30.097
_cell_measurement_theta_min 2.29
_cell_volume 3650.92(11)
_computing_cell_refinement 'SAINT v8.34A (Bruker, 2013)'
_computing_data_reduction 'SAINT v8.34A (Bruker, 2013)'
_computing_molecular_graphics 'Olex2 (Dolomanov et al., 2009)'
_computing_publication_material 'Olex2 (Dolomanov et al., 2009)'
_computing_structure_refinement 'olex2.refine (Bourhis et al., 2013)'
_computing_structure_solution 'ShelXS (Sheldrick, 2008)'
_diffrn_ambient_temperature 180.45
_diffrn_measured_fraction_theta_full 0.9995
_diffrn_measured_fraction_theta_max 0.9994
_diffrn_measurement_device_type 'Bruker APEX-II CCD'
_diffrn_measurement_method '\f and \w scans'
_diffrn_radiation_type 'Mo K\a'
_diffrn_radiation_wavelength 0.71073
_diffrn_reflns_av_R_equivalents 0.0390
_diffrn_reflns_av_unetI/netI 0.0280
_diffrn_reflns_limit_h_max 17
_diffrn_reflns_limit_h_min -17
_diffrn_reflns_limit_k_max 23
_diffrn_reflns_limit_k_min -23
_diffrn_reflns_limit_l_max 24
_diffrn_reflns_limit_l_min -24
_diffrn_reflns_number 112543
_diffrn_reflns_theta_full 26.0000
_diffrn_reflns_theta_max 29.57
_diffrn_reflns_theta_min 1.19
_diffrn_standards_number 0
_exptl_absorpt_coefficient_mu 2.013
_exptl_absorpt_correction_T_max 0.7460
_exptl_absorpt_correction_T_min 0.5609
_exptl_absorpt_correction_type multi-scan
_exptl_absorpt_process_details
'SADABS-2014/2 (Bruker,2014/2) was used for absorption correction. wR2(int) was 0.1032 before and 0.0484 after correction. The Ratio of minimum to maximum transmission is 0.7519. The \l/2 correction factor is 0.00150.'
_exptl_crystal_colour yellow
_exptl_crystal_colour_primary yellow
_exptl_crystal_density_diffrn 1.6298
_exptl_crystal_description fragment
_exptl_crystal_F_000 1794.2318
_exptl_crystal_recrystallization_method 'slow evaporation of a saturated DCM/MeOH solution'
_exptl_crystal_size_max 0.28
_exptl_crystal_size_mid 0.21
_exptl_crystal_size_min 0.1
_refine_diff_density_max 3.2932
_refine_diff_density_min -2.2968
_refine_diff_density_rms 0.1694
_refine_ls_d_res_high 0.7200
_refine_ls_d_res_low 17.0910
_refine_ls_goodness_of_fit_ref 1.1553
_refine_ls_hydrogen_treatment mixed
_refine_ls_matrix_type full
_refine_ls_number_constraints 126
_refine_ls_number_parameters 1003
_refine_ls_number_reflns 20486
_refine_ls_number_restraints 3
_refine_ls_restrained_S_all 1.1552
_refine_ls_R_factor_all 0.0509
_refine_ls_R_factor_gt 0.0362
_refine_ls_shift/su_max 0.0105
_refine_ls_shift/su_mean 0.0001
_refine_ls_structure_factor_coef Fsqd
_refine_ls_weighting_details 'w=1/[\s^2^(Fo^2^)+(0.0322P)^2^+15.0120P] where P=(Fo^2^+2Fc^2^)/3'
_refine_ls_weighting_scheme calc
_refine_ls_wR_factor_gt 0.0841
_refine_ls_wR_factor_ref 0.1042
_reflns_Friedel_coverage 0.0
_reflns_limit_h_max 17
_reflns_limit_h_min -16
_reflns_limit_k_max 23
_reflns_limit_k_min -23
_reflns_limit_l_max 24
_reflns_limit_l_min 0
_reflns_number_gt 16972
_reflns_number_total 20486
_reflns_threshold_expression I>=2u(I)
_cod_data_source_file c7dt03733c2.cif
_cod_data_source_block Emily120516_0m
_cod_database_code 7702155
_olex2_refinement_description
;
1. Fixed Uiso
 At 1.2 times of:
  All C(H) groups, All C(H,H) groups
 At 1.5 times of:
  All C(H,H,H,H,H,H) groups, All O(H) groups
2. Restrained distances
 O7-H7
 0.87 with sigma of 0.01
 C85-H7
 1.861385 with sigma of 0.02
 Gd2-H7
 2.984588 with sigma of 0.02
3. Others
 Fixed Sof: C88A(0.5) H88a(0.5) H88b(0.5) C88B(0.5) H88c(0.5) H88d(0.5)
4.a Secondary CH2 refined with riding coordinates:
 C87(H87a,H87b), C88A(H88a,H88b), C88B(H88c,H88d)
4.b Aromatic/amide H refined with riding coordinates:
 C71(H71), C46(H46), C39(H39), C67(H67), C58(H58), C72(H72), C82(H82),
 C30(H30), C77(H77), C74(H74), C44(H44), C54(H54), C55(H55), C41(H41), C70(H70),
  C78(H78), C31(H31), C11(H11), C18(H18), C13(H13), C49(H49), C79(H79),
 C69(H69), C83(H83), C26(H26), C51(H51), C59(H59), C80(H80), C16(H16), C5(H5),
 C21(H21), C61(H61), C15(H15), C2(H2), C27(H27), C43(H43), C64(H64), C3(H3),
 C24(H24), C36(H36), C50(H50), C8(H8), C6(H6), C42(H42), C22(H22), C14(H14),
 C62(H62), C63(H63), C52(H52), C33(H33), C35(H35), C7(H7a), C23(H23), C34(H34)
4.c Idealised tetrahedral OH refined as rotating group:
 O8(H8a)
;
_olex2_submission_special_instructions 'No special instructions were received'

loop_
_space_group_symop_id
_space_group_symop_operation_xyz
1 x,y,z
2 -x,-y,-z

loop_
_atom_site_label
_atom_site_type_symbol
_atom_site_fract_x
_atom_site_fract_y
_atom_site_fract_z
_atom_site_U_iso_or_equiv
_atom_site_adp_type
_atom_site_occupancy
_atom_site_refinement_flags_posn
_atom_site_disorder_group
Gd1 Gd 1.371493(13) 1.304858(9) -0.294227(9) 0.01434(4) Uani 1.000000 . .
Gd2 Gd 1.255498(14) 1.097324(10) -0.284157(9) 0.01615(4) Uani 1.000000 D .
O3 O 1.3469(2) 1.18455(14) -0.22261(14) 0.0175(5) Uani 1.000000 . .
O4 O 1.3004(2) 1.21257(14) -0.36219(14) 0.0178(5) Uani 1.000000 . .
N3 N 1.2203(2) 1.32121(17) -0.16775(17) 0.0168(5) Uani 1.000000 . .
N5 N 1.1084(3) 1.11778(18) -0.16216(17) 0.0188(6) Uani 1.000000 . .
N4 N 1.1758(2) 1.34988(17) -0.30633(16) 0.0163(5) Uani 1.000000 . .
N6 N 1.0692(2) 1.14459(18) -0.30391(17) 0.0179(6) Uani 1.000000 . .
C29 C 1.3560(3) 1.1748(2) -0.14920(19) 0.0163(6) Uani 1.000000 . .
N2 N 1.3930(3) 1.40608(18) -0.40354(17) 0.0183(6) Uani 1.000000 . .
C68 C 1.0233(3) 1.1761(2) -0.1683(2) 0.0191(7) Uani 1.000000 . .
O1 O 1.5008(2) 1.31474(15) -0.22416(15) 0.0204(5) Uani 1.000000 . .
O2 O 1.5312(2) 1.27278(15) -0.38955(14) 0.0202(5) Uani 1.000000 . .
N1 N 1.3651(3) 1.44372(18) -0.25434(17) 0.0183(6) Uani 1.000000 . .
C48 C 1.1654(3) 1.3128(2) -0.5072(2) 0.0219(7) Uani 1.000000 . .
C71 C 0.8610(3) 1.2912(3) -0.1894(3) 0.0289(8) Uani 1.000000 . .
H71 H 0.8050(3) 1.3297(3) -0.1964(3) 0.0347(10) Uiso 1.000000 R .
C73 C 1.0024(3) 1.1901(2) -0.2425(2) 0.0181(6) Uani 1.000000 . .
C38 C 1.2965(3) 1.2230(2) -0.08914(19) 0.0173(6) Uani 1.000000 . .
C47 C 1.1950(3) 1.2956(2) -0.43403(19) 0.0170(6) Uani 1.000000 . .
C56 C 1.2720(3) 1.2328(2) -0.42849(19) 0.0169(6) Uani 1.000000 . .
C46 C 1.1368(3) 1.3392(2) -0.3660(2) 0.0182(6) Uani 1.000000 . .
H46 H 1.0642(3) 1.3616(2) -0.3654(2) 0.0219(8) Uiso 1.000000 R .
C39 C 1.2160(3) 1.2846(2) -0.1023(2) 0.0191(7) Uani 1.000000 . .
H39 H 1.1558(3) 1.2991(2) -0.0597(2) 0.0229(8) Uiso 1.000000 R .
C17 C 1.3355(3) 1.4792(2) -0.3802(2) 0.0187(7) Uani 1.000000 . .
C66 C 1.1758(3) 1.0217(2) -0.0757(2) 0.0218(7) Uani 1.000000 . .
C67 C 1.0998(3) 1.0816(2) -0.0955(2) 0.0216(7) Uani 1.000000 . .
H67 H 1.0363(3) 1.0965(2) -0.0555(2) 0.0260(8) Uiso 1.000000 R .
O6 O 1.2243(2) 1.02815(16) -0.37878(16) 0.0245(6) Uani 1.000000 . .
C40 C 1.1352(3) 1.3810(2) -0.1714(2) 0.0190(7) Uani 1.000000 . .
O5 O 1.2679(3) 0.99246(17) -0.20692(16) 0.0284(6) Uani 1.000000 . .
C4 C 1.4521(3) 1.3950(2) -0.0008(2) 0.0243(8) Uani 1.000000 . .
C58 C 1.3171(4) 0.9129(2) -0.1080(2) 0.0291(9) Uani 1.000000 . .
H58 H 1.3677(4) 0.8820(2) -0.1460(2) 0.0349(10) Uiso 1.000000 R .
C45 C 1.1101(3) 1.3949(2) -0.2438(2) 0.0188(7) Uani 1.000000 . .
C37 C 1.3076(3) 1.2076(2) -0.0106(2) 0.0213(7) Uani 1.000000 . .
C28 C 1.5483(3) 1.2697(2) -0.4655(2) 0.0186(7) Uani 1.000000 . .
C12 C 1.3220(3) 1.4996(2) -0.3022(2) 0.0193(7) Uani 1.000000 . .
C72 C 0.9218(3) 1.2485(2) -0.2519(2) 0.0232(7) Uani 1.000000 . .
H72 H 0.9085(3) 1.2590(2) -0.3019(2) 0.0278(9) Uiso 1.000000 R .
C75 C 1.0866(3) 1.0956(2) -0.4344(2) 0.0201(7) Uani 1.000000 . .
C82 C 1.1765(4) 1.0057(3) -0.5674(2) 0.0309(9) Uani 1.000000 . .
H82 H 1.2057(4) 0.9741(3) -0.6114(2) 0.0370(11) Uiso 1.000000 R .
C30 C 1.4265(3) 1.1106(2) -0.1317(2) 0.0223(7) Uani 1.000000 . .
H30 H 1.4671(3) 1.0778(2) -0.1723(2) 0.0268(9) Uiso 1.000000 R .
C53 C 1.2132(3) 1.2654(2) -0.5716(2) 0.0253(8) Uani 1.000000 . .
O7 O 1.4481(2) 1.05514(17) -0.33949(19) 0.0305(6) Uani 1.000000 D .
H7 H 1.5040(12) 1.0815(16) -0.337(3) 0.0457(10) Uiso 1.000000 DR .
C77 C 0.9626(3) 1.1701(3) -0.5100(2) 0.0260(8) Uani 1.000000 . .
H77 H 0.9321(3) 1.2028(3) -0.4670(2) 0.0312(9) Uiso 1.000000 R .
C74 C 1.0321(3) 1.1365(2) -0.3655(2) 0.0197(7) Uani 1.000000 . .
H74 H 0.9603(3) 1.1607(2) -0.3645(2) 0.0237(8) Uiso 1.000000 R .
C44 C 1.0297(3) 1.4540(2) -0.2513(2) 0.0268(8) Uani 1.000000 . .
H44 H 1.0119(3) 1.4636(2) -0.3001(2) 0.0322(10) Uiso 1.000000 R .
C19 C 1.5005(3) 1.3258(2) -0.5101(2) 0.0192(7) Uani 1.000000 . .
C54 C 1.2914(4) 1.2024(3) -0.5636(2) 0.0265(8) Uani 1.000000 . .
H54 H 1.3243(4) 1.1707(3) -0.6070(2) 0.0318(10) Uiso 1.000000 R .
C57 C 1.2531(3) 0.9777(2) -0.1327(2) 0.0232(7) Uani 1.000000 . .
C32 C 1.3775(4) 1.1425(2) 0.0048(2) 0.0250(8) Uani 1.000000 . .
C20 C 1.5153(3) 1.3142(2) -0.5924(2) 0.0229(7) Uani 1.000000 . .
C55 C 1.3199(3) 1.1866(2) -0.4949(2) 0.0219(7) Uani 1.000000 . .
H55 H 1.3723(3) 1.1442(2) -0.4912(2) 0.0263(8) Uiso 1.000000 R .
C1 C 1.4876(3) 1.3451(2) -0.1564(2) 0.0197(7) Uani 1.000000 . .
C84 C 1.1773(3) 1.0400(2) -0.4363(2) 0.0211(7) Uani 1.000000 . .
C41 C 1.0825(4) 1.4281(3) -0.1090(2) 0.0284(8) Uani 1.000000 . .
H41 H 1.1016(4) 1.4204(3) -0.0605(2) 0.0341(10) Uiso 1.000000 R .
C70 C 0.8814(4) 1.2780(3) -0.1168(2) 0.0301(9) Uani 1.000000 . .
H70 H 0.8400(4) 1.3077(3) -0.0740(2) 0.0361(10) Uiso 1.000000 R .
C76 C 1.0441(3) 1.1100(2) -0.5033(2) 0.0205(7) Uani 1.000000 . .
C65 C 1.1682(3) 1.0040(2) 0.0059(2) 0.0239(7) Uani 1.000000 . .
C78 C 0.9263(4) 1.1826(3) -0.5768(3) 0.0320(9) Uani 1.000000 . .
H78 H 0.8708(4) 1.2233(3) -0.5792(3) 0.0383(11) Uiso 1.000000 R .
C31 C 1.4363(4) 1.0956(2) -0.0576(2) 0.0272(8) Uani 1.000000 . .
H31 H 1.4840(4) 1.0525(2) -0.0477(2) 0.0326(10) Uiso 1.000000 R .
C11 C 1.3785(3) 1.4639(2) -0.1875(2) 0.0200(7) Uani 1.000000 . .
H11 H 1.3596(3) 1.5171(2) -0.1738(2) 0.0240(8) Uiso 1.000000 R .
C18 C 1.4404(3) 1.3957(2) -0.4763(2) 0.0199(7) Uani 1.000000 . .
H18 H 1.4347(3) 1.4388(2) -0.5107(2) 0.0238(8) Uiso 1.000000 R .
C13 C 1.2597(4) 1.5689(2) -0.2750(2) 0.0257(8) Uani 1.000000 . .
H13 H 1.2497(4) 1.5826(2) -0.2224(2) 0.0309(9) Uiso 1.000000 R .
C49 C 1.0903(4) 1.3771(3) -0.5171(3) 0.0321(9) Uani 1.000000 . .
H49 H 1.0590(4) 1.4111(3) -0.4753(3) 0.0386(11) Uiso 1.000000 R .
C81 C 1.0901(4) 1.0645(2) -0.5700(2) 0.0275(8) Uani 1.000000 . .
C79 C 0.9700(5) 1.1361(3) -0.6413(3) 0.0410(11) Uani 1.000000 . .
H79 H 0.9439(5) 1.1444(3) -0.6872(3) 0.0492(14) Uiso 1.000000 R .
C69 C 0.9625(3) 1.2212(2) -0.1062(2) 0.0255(8) Uani 1.000000 . .
H69 H 0.9768(3) 1.2129(2) -0.0562(2) 0.0306(9) Uiso 1.000000 R .
C83 C 1.2180(4) 0.9939(2) -0.5037(2) 0.0265(8) Uani 1.000000 . .
H83 H 1.2754(4) 0.9540(2) -0.5039(2) 0.0318(10) Uiso 1.000000 R .
C26 C 1.6363(4) 1.1974(3) -0.5823(2) 0.0276(8) Uani 1.000000 . .
H26 H 1.6847(4) 1.1551(3) -0.6063(2) 0.0331(10) Uiso 1.000000 R .
C51 C 1.1088(5) 1.3415(3) -0.6505(3) 0.0447(13) Uani 1.000000 . .
H51 H 1.0881(5) 1.3507(3) -0.6983(3) 0.0536(15) Uiso 1.000000 R .
C59 C 1.3070(4) 0.8946(2) -0.0319(3) 0.0316(9) Uani 1.000000 . .
H59 H 1.3500(4) 0.8508(2) -0.0178(3) 0.0379(11) Uiso 1.000000 R .
C10 C 1.4191(3) 1.4135(2) -0.1326(2) 0.0189(7) Uani 1.000000 . .
C80 C 1.0509(5) 1.0785(3) -0.6377(3) 0.0390(11) Uani 1.000000 . .
H80 H 1.0813(5) 1.0473(3) -0.6818(3) 0.0468(13) Uiso 1.000000 R .
C60 C 1.2334(4) 0.9394(2) 0.0277(2) 0.0276(8) Uani 1.000000 . .
C25 C 1.5808(3) 1.2481(2) -0.6279(2) 0.0249(8) Uani 1.000000 . .
C16 C 1.2845(3) 1.5285(2) -0.4285(2) 0.0251(8) Uani 1.000000 . .
H16 H 1.2909(3) 1.5144(2) -0.4807(2) 0.0301(9) Uiso 1.000000 R .
C5 C 1.4283(4) 1.4161(3) 0.0779(2) 0.0331(9) Uani 1.000000 . .
H5 H 1.4677(4) 1.3891(3) 0.1117(2) 0.0398(11) Uiso 1.000000 R .
C21 C 1.4594(4) 1.3627(3) -0.6396(2) 0.0311(9) Uani 1.000000 . .
H21 H 1.4140(4) 1.4071(3) -0.6177(2) 0.0374(11) Uiso 1.000000 R .
C61 C 1.2262(4) 0.9218(3) 0.1071(3) 0.0354(10) Uani 1.000000 . .
H61 H 1.2706(4) 0.8787(3) 0.1211(3) 0.0425(12) Uiso 1.000000 R .
C15 C 1.2251(4) 1.5972(2) -0.4010(3) 0.0304(9) Uani 1.000000 . .
H15 H 1.1928(4) 1.6307(2) -0.4346(3) 0.0364(10) Uiso 1.000000 R .
C2 C 1.5477(3) 1.3076(2) -0.1035(2) 0.0248(8) Uani 1.000000 . .
H2 H 1.5998(3) 1.2647(2) -0.1207(2) 0.0298(9) Uiso 1.000000 R .
C9 C 1.3957(3) 1.4364(2) -0.0522(2) 0.0217(7) Uani 1.000000 . .
C27 C 1.6215(3) 1.2081(2) -0.5049(2) 0.0253(8) Uani 1.000000 . .
H27 H 1.6609(3) 1.1737(2) -0.4763(2) 0.0303(9) Uiso 1.000000 R .
C43 C 0.9754(4) 1.4989(3) -0.1883(3) 0.0351(10) Uani 1.000000 . .
H43 H 0.9197(4) 1.5383(3) -0.1937(3) 0.0421(12) Uiso 1.000000 R .
C64 C 1.1012(4) 1.0498(3) 0.0664(2) 0.0334(9) Uani 1.000000 . .
H64 H 1.0593(4) 1.0949(3) 0.0537(2) 0.0401(11) Uiso 1.000000 R .
C3 C 1.5314(4) 1.3323(2) -0.0295(2) 0.0280(8) Uani 1.000000 . .
H3 H 1.5737(4) 1.3072(2) 0.0037(2) 0.0336(10) Uiso 1.000000 R .
C24 C 1.5887(4) 1.2327(3) -0.7067(2) 0.0347(10) Uani 1.000000 . .
H24 H 1.6327(4) 1.1882(3) -0.7298(2) 0.0416(12) Uiso 1.000000 R .
C36 C 1.2561(4) 1.2569(3) 0.0520(2) 0.0335(9) Uani 1.000000 . .
H36 H 1.2118(4) 1.3021(3) 0.0427(2) 0.0402(11) Uiso 1.000000 R .
C50 C 1.0629(5) 1.3899(3) -0.5880(3) 0.0416(12) Uani 1.000000 . .
H50 H 1.0119(5) 1.4324(3) -0.5940(3) 0.0500(14) Uiso 1.000000 R .
C8 C 1.3141(4) 1.4956(3) -0.0209(2) 0.0278(8) Uani 1.000000 . .
H8 H 1.2735(4) 1.5231(3) -0.0537(2) 0.0334(10) Uiso 1.000000 R .
C6 C 1.3495(4) 1.4747(3) 0.1064(2) 0.0355(10) Uani 1.000000 . .
H6 H 1.3341(4) 1.4881(3) 0.1596(2) 0.0426(12) Uiso 1.000000 R .
C42 C 1.0022(4) 1.4862(3) -0.1177(3) 0.0361(10) Uani 1.000000 . .
H42 H 0.9656(4) 1.5175(3) -0.0748(3) 0.0434(12) Uiso 1.000000 R .
C22 C 1.4697(5) 1.3469(3) -0.7162(3) 0.0409(11) Uani 1.000000 . .
H22 H 1.4328(5) 1.3811(3) -0.7467(3) 0.0491(14) Uiso 1.000000 R .
C14 C 1.2128(4) 1.6172(2) -0.3244(3) 0.0299(9) Uani 1.000000 . .
H14 H 1.1718(4) 1.6645(2) -0.3056(3) 0.0358(10) Uiso 1.000000 R .
C62 C 1.1570(5) 0.9653(3) 0.1641(3) 0.0400(11) Uani 1.000000 . .
H62 H 1.1509(5) 0.9516(3) 0.2173(3) 0.0480(13) Uiso 1.000000 R .
C63 C 1.0950(5) 1.0305(3) 0.1432(3) 0.0418(12) Uani 1.000000 . .
H63 H 1.0480(5) 1.0619(3) 0.1825(3) 0.0502(14) Uiso 1.000000 R .
C52 C 1.1827(4) 1.2815(3) -0.6431(2) 0.0373(11) Uani 1.000000 . .
H52 H 1.2149(4) 1.2495(3) -0.6863(2) 0.0447(13) Uiso 1.000000 R .
C33 C 1.3883(4) 1.1272(3) 0.0820(3) 0.0378(11) Uani 1.000000 . .
H33 H 1.4340(4) 1.0832(3) 0.0925(3) 0.0454(13) Uiso 1.000000 R .
C35 C 1.2691(5) 1.2406(3) 0.1257(3) 0.0431(12) Uani 1.000000 . .
H35 H 1.2336(5) 1.2745(3) 0.1668(3) 0.0517(14) Uiso 1.000000 R .
C7 C 1.2918(4) 1.5147(3) 0.0564(3) 0.0351(10) Uani 1.000000 . .
H7a H 1.2369(4) 1.5553(3) 0.0758(3) 0.0422(12) Uiso 1.000000 R .
Cl4 Cl 1.79919(17) 1.33224(13) -0.40910(9) 0.0788(6) Uani 1.000000 . .
Cl3 Cl 1.7384(2) 1.47585(11) -0.32703(14) 0.0851(6) Uani 1.000000 . .
C87 C 1.6923(5) 1.3891(3) -0.3525(3) 0.0466(13) Uani 1.000000 . .
H87a H 1.6339(5) 1.4018(3) -0.3812(3) 0.0560(15) Uiso 1.000000 R .
H87b H 1.6587(5) 1.3593(3) -0.3048(3) 0.0560(15) Uiso 1.000000 R .
Cl2 Cl 1.7764(2) 1.31020(16) -0.91030(12) 0.0961(7) Uani 1.000000 . .
Cl1 Cl 1.9776(2) 1.25376(18) -0.8622(2) 0.1147(9) Uani 1.000000 . .
O8 O 1.6154(3) 1.14034(17) -0.33471(18) 0.0285(6) Uani 1.000000 . .
H8a H 1.591(4) 1.1849(4) -0.347(2) 0.0427(9) Uiso 1.000000 GR .
C23 C 1.5335(5) 1.2814(3) -0.7502(3) 0.0427(12) Uani 1.000000 . .
H23 H 1.5387(5) 1.2705(3) -0.8030(3) 0.0512(14) Uiso 1.000000 R .
C34 C 1.3342(5) 1.1743(3) 0.1409(3) 0.0453(13) Uani 1.000000 . .
H34 H 1.3405(5) 1.1623(3) 0.1924(3) 0.0544(15) Uiso 1.000000 R .
C85 C 1.4893(6) 0.9804(4) -0.3681(6) 0.077(3) Uani 1.000000 D .
C88A C 1.9015(12) 1.3414(6) -0.9252(6) 0.055(3) Uani 0.500000 . 1
C86 C 1.6731(5) 1.1473(3) -0.2763(3) 0.0406(11) Uani 1.000000 . .
H85a H 1.513(7) 0.967(5) -0.336(5) 0.0609(17) Uiso 1.000000 R .
H85b H 1.563(6) 0.976(4) -0.398(4) 0.0609(17) Uiso 1.000000 R .
H85c H 1.433(6) 0.949(4) -0.369(4) 0.0609(17) Uiso 1.000000 R .
H86a H 1.676(6) 1.101(4) -0.248(4) 0.0609(17) Uiso 1.000000 R .
H86b H 1.649(5) 1.189(4) -0.240(4) 0.0609(17) Uiso 1.000000 R .
H86c H 1.748(6) 1.159(4) -0.297(4) 0.0609(17) Uiso 1.000000 R .
C88B C 1.8398(7) 1.2422(6) -0.8566(6) 0.036(2) Uani 0.500000 . -1
H88a H 1.9395(12) 1.3424(6) -0.9811(6) 0.066(4) Uiso 0.500000 R 1
H88b H 1.9000(12) 1.3940(6) -0.9038(6) 0.066(4) Uiso 0.500000 R 1
H88c H 1.7984(7) 1.2451(6) -0.8015(6) 0.043(2) Uiso 0.500000 R -1
H88d H 1.8329(7) 1.1892(6) -0.8744(6) 0.043(2) Uiso 0.500000 R -1

loop_
_atom_site_aniso_label
_atom_site_aniso_U_11
_atom_site_aniso_U_22
_atom_site_aniso_U_33
_atom_site_aniso_U_12
_atom_site_aniso_U_13
_atom_site_aniso_U_23
Gd1 0.01629(8) 0.01525(8) 0.01139(7) 0.00034(6) -0.00348(6) -0.00091(5)
Gd2 0.01706(8) 0.01672(8) 0.01522(8) 0.00013(6) -0.00530(6) -0.00057(6)
O3 0.0246(13) 0.0173(12) 0.0116(10) -0.0010(9) -0.0067(9) -0.0001(9)
O4 0.0249(13) 0.0184(12) 0.0124(11) -0.0021(10) -0.0088(9) 0.0009(9)
N3 0.0165(13) 0.0184(14) 0.0149(13) 0.0019(11) -0.0034(11) -0.0019(11)
N5 0.0178(14) 0.0206(15) 0.0187(14) -0.0013(11) -0.0058(11) 0.0003(11)
N4 0.0183(14) 0.0166(13) 0.0131(12) 0.0005(11) -0.0028(11) 0.0011(10)
N6 0.0154(13) 0.0197(14) 0.0181(14) 0.0001(11) -0.0036(11) -0.0008(11)
C29 0.0176(15) 0.0191(16) 0.0138(14) -0.0039(12) -0.0063(12) 0.0012(12)
N2 0.0200(14) 0.0181(14) 0.0170(13) 0.0003(11) -0.0053(11) -0.0001(11)
C68 0.0171(16) 0.0222(17) 0.0174(16) -0.0005(13) -0.0034(13) 0.0013(13)
O1 0.0221(13) 0.0232(13) 0.0175(12) 0.0013(10) -0.0080(10) -0.0052(10)
O2 0.0196(12) 0.0237(13) 0.0157(11) 0.0039(10) -0.0025(9) -0.0032(10)
N1 0.0224(15) 0.0170(14) 0.0157(13) 0.0015(11) -0.0055(11) -0.0006(11)
C48 0.0243(18) 0.0260(18) 0.0182(16) -0.0101(14) -0.0092(14) 0.0055(14)
C71 0.0229(19) 0.030(2) 0.032(2) 0.0065(16) -0.0056(16) -0.0020(17)
C73 0.0168(16) 0.0207(17) 0.0164(15) -0.0003(13) -0.0035(12) -0.0002(13)
C38 0.0207(16) 0.0193(16) 0.0128(14) -0.0036(13) -0.0058(12) 0.0040(12)
C47 0.0174(16) 0.0206(16) 0.0145(15) -0.0048(13) -0.0065(12) 0.0022(12)
C56 0.0188(16) 0.0187(16) 0.0148(15) -0.0039(13) -0.0064(12) 0.0016(12)
C46 0.0177(16) 0.0184(16) 0.0188(16) -0.0004(12) -0.0055(13) 0.0025(13)
C39 0.0197(16) 0.0237(17) 0.0135(15) -0.0010(13) -0.0031(12) -0.0023(13)
C17 0.0214(17) 0.0158(16) 0.0181(16) -0.0019(13) -0.0032(13) 0.0015(12)
C66 0.0225(17) 0.0255(18) 0.0182(16) -0.0047(14) -0.0067(14) 0.0059(14)
C67 0.0218(17) 0.0266(19) 0.0167(16) -0.0044(14) -0.0047(13) 0.0025(14)
O6 0.0272(14) 0.0227(13) 0.0269(14) 0.0048(11) -0.0142(11) -0.0057(11)
C40 0.0182(16) 0.0212(17) 0.0163(15) 0.0019(13) -0.0022(13) -0.0023(13)
O5 0.0383(16) 0.0244(14) 0.0207(13) 0.0059(12) -0.0064(12) 0.0024(11)
C4 0.030(2) 0.0273(19) 0.0178(17) -0.0060(15) -0.0082(15) -0.0026(14)
C58 0.043(2) 0.0183(18) 0.027(2) 0.0023(16) -0.0119(18) 0.0006(15)
C45 0.0162(16) 0.0211(17) 0.0172(15) 0.0011(13) -0.0010(12) 0.0002(13)
C37 0.0280(19) 0.0256(18) 0.0120(15) -0.0065(15) -0.0072(13) 0.0031(13)
C28 0.0181(16) 0.0219(17) 0.0152(15) -0.0018(13) -0.0021(12) -0.0030(13)
C12 0.0237(17) 0.0157(16) 0.0189(16) -0.0015(13) -0.0061(13) 0.0012(13)
C72 0.0213(17) 0.0257(19) 0.0219(17) 0.0017(14) -0.0053(14) -0.0001(14)
C75 0.0186(16) 0.0212(17) 0.0215(17) -0.0023(13) -0.0067(13) -0.0007(13)
C82 0.041(2) 0.028(2) 0.0252(19) 0.0050(17) -0.0106(17) -0.0104(16)
C30 0.0279(19) 0.0203(17) 0.0206(17) 0.0016(14) -0.0105(15) 0.0012(13)
C53 0.031(2) 0.034(2) 0.0136(16) -0.0120(16) -0.0081(14) 0.0046(14)
O7 0.0199(13) 0.0234(14) 0.0467(18) 0.0012(11) -0.0048(13) -0.0100(13)
C77 0.0250(19) 0.032(2) 0.0229(18) 0.0006(15) -0.0098(15) -0.0020(15)
C74 0.0162(16) 0.0218(17) 0.0212(16) -0.0000(13) -0.0051(13) 0.0010(13)
C44 0.0245(19) 0.028(2) 0.0271(19) 0.0066(15) -0.0067(15) 0.0020(15)
C19 0.0195(16) 0.0234(17) 0.0125(14) -0.0044(13) 0.0013(12) -0.0003(13)
C54 0.031(2) 0.033(2) 0.0156(16) -0.0073(16) -0.0044(15) -0.0032(15)
C57 0.0285(19) 0.0198(17) 0.0228(18) -0.0039(14) -0.0095(15) 0.0049(14)
C32 0.036(2) 0.0249(19) 0.0181(17) -0.0066(16) -0.0137(15) 0.0068(14)
C20 0.0253(18) 0.0289(19) 0.0144(15) -0.0081(15) -0.0029(13) -0.0010(14)
C55 0.0236(18) 0.0239(18) 0.0184(16) -0.0040(14) -0.0042(14) -0.0029(14)
C1 0.0202(17) 0.0223(17) 0.0183(16) -0.0042(13) -0.0072(13) -0.0002(13)
C84 0.0230(18) 0.0200(17) 0.0228(17) -0.0045(14) -0.0089(14) -0.0029(13)
C41 0.032(2) 0.031(2) 0.0188(17) 0.0081(17) -0.0010(15) -0.0063(15)
C70 0.026(2) 0.033(2) 0.026(2) 0.0059(16) 0.0015(16) -0.0061(16)
C76 0.0206(17) 0.0216(17) 0.0206(17) -0.0056(13) -0.0061(14) -0.0009(13)
C65 0.0255(19) 0.0268(19) 0.0215(17) -0.0071(15) -0.0088(15) 0.0043(14)
C78 0.033(2) 0.037(2) 0.028(2) -0.0003(18) -0.0144(18) 0.0034(17)
C31 0.035(2) 0.0235(19) 0.0277(19) 0.0015(16) -0.0178(17) 0.0043(15)
C11 0.0207(17) 0.0199(17) 0.0190(16) 0.0012(13) -0.0040(13) -0.0054(13)
C18 0.0205(17) 0.0223(17) 0.0169(15) -0.0038(13) -0.0044(13) 0.0025(13)
C13 0.036(2) 0.0188(17) 0.0229(18) 0.0029(15) -0.0090(16) -0.0032(14)
C49 0.038(2) 0.033(2) 0.028(2) -0.0023(18) -0.0152(18) 0.0089(17)
C81 0.035(2) 0.0257(19) 0.0246(19) -0.0009(16) -0.0119(16) -0.0038(15)
C79 0.052(3) 0.047(3) 0.030(2) 0.004(2) -0.023(2) -0.003(2)
C69 0.0260(19) 0.032(2) 0.0168(16) 0.0024(16) -0.0024(14) -0.0032(15)
C83 0.030(2) 0.0212(18) 0.029(2) 0.0042(15) -0.0107(16) -0.0072(15)
C26 0.028(2) 0.032(2) 0.0208(18) -0.0004(16) -0.0008(15) -0.0117(15)
C51 0.058(3) 0.061(3) 0.022(2) -0.015(3) -0.023(2) 0.014(2)
C59 0.048(3) 0.0200(19) 0.031(2) 0.0020(17) -0.0190(19) 0.0026(16)
C10 0.0202(16) 0.0212(17) 0.0161(15) -0.0007(13) -0.0052(13) -0.0038(13)
C80 0.058(3) 0.039(3) 0.024(2) 0.004(2) -0.018(2) -0.0092(18)
C60 0.036(2) 0.027(2) 0.0237(18) -0.0081(17) -0.0148(17) 0.0053(15)
C25 0.0236(18) 0.034(2) 0.0157(16) -0.0068(15) 0.0009(14) -0.0068(14)
C16 0.0288(19) 0.0269(19) 0.0195(17) 0.0012(15) -0.0071(15) 0.0045(14)
C5 0.041(2) 0.042(2) 0.0183(18) -0.006(2) -0.0092(17) -0.0018(17)
C21 0.034(2) 0.041(2) 0.0183(18) -0.0017(18) -0.0055(16) -0.0011(16)
C61 0.055(3) 0.029(2) 0.028(2) -0.004(2) -0.021(2) 0.0079(17)
C15 0.035(2) 0.0226(19) 0.034(2) 0.0042(16) -0.0122(18) 0.0069(16)
C2 0.0267(19) 0.0276(19) 0.0230(18) 0.0023(15) -0.0125(15) -0.0022(15)
C9 0.0239(18) 0.0248(18) 0.0178(16) -0.0031(14) -0.0068(14) -0.0017(14)
C27 0.0245(19) 0.029(2) 0.0212(18) 0.0047(15) -0.0032(15) -0.0086(15)
C43 0.031(2) 0.032(2) 0.038(2) 0.0131(18) -0.0039(18) -0.0021(18)
C64 0.038(2) 0.041(2) 0.0212(19) 0.0027(19) -0.0094(17) 0.0049(17)
C3 0.033(2) 0.030(2) 0.0251(19) 0.0001(16) -0.0152(17) -0.0015(16)
C24 0.040(2) 0.046(3) 0.0167(18) -0.007(2) -0.0004(17) -0.0101(17)
C36 0.042(3) 0.040(2) 0.0178(18) 0.000(2) -0.0079(17) 0.0001(17)
C50 0.050(3) 0.044(3) 0.038(3) -0.004(2) -0.026(2) 0.018(2)
C8 0.028(2) 0.030(2) 0.0258(19) -0.0020(16) -0.0047(16) -0.0070(16)
C6 0.043(3) 0.044(3) 0.0178(18) -0.008(2) -0.0007(17) -0.0106(17)
C42 0.037(2) 0.033(2) 0.031(2) 0.0130(19) 0.0025(18) -0.0093(18)
C22 0.051(3) 0.055(3) 0.0182(19) -0.003(2) -0.0112(19) 0.0018(19)
C14 0.036(2) 0.0177(18) 0.035(2) 0.0045(16) -0.0077(18) -0.0005(16)
C62 0.054(3) 0.047(3) 0.023(2) -0.007(2) -0.017(2) 0.0074(19)
C63 0.048(3) 0.056(3) 0.020(2) 0.003(2) -0.0072(19) 0.001(2)
C52 0.048(3) 0.050(3) 0.0182(18) -0.012(2) -0.0149(19) 0.0037(18)
C33 0.052(3) 0.042(3) 0.023(2) 0.002(2) -0.019(2) 0.0083(18)
C35 0.055(3) 0.055(3) 0.018(2) 0.002(2) -0.009(2) -0.005(2)
C7 0.036(2) 0.041(3) 0.026(2) -0.0019(19) -0.0013(18) -0.0119(18)
Cl4 0.0883(13) 0.1014(14) 0.0406(8) 0.0562(11) -0.0201(8) -0.0129(8)
Cl3 0.1048(16) 0.0551(10) 0.1078(16) -0.0074(10) -0.0456(13) -0.0202(10)
C87 0.040(3) 0.048(3) 0.047(3) -0.010(2) 0.003(2) -0.006(2)
Cl2 0.1206(19) 0.1066(17) 0.0571(11) 0.0123(15) -0.0175(12) -0.0164(11)
Cl1 0.0652(13) 0.115(2) 0.161(3) -0.0052(13) -0.0179(15) -0.0286(19)
O8 0.0312(15) 0.0234(14) 0.0341(15) 0.0013(12) -0.0151(13) -0.0007(12)
C23 0.052(3) 0.060(3) 0.0168(19) -0.006(2) -0.0083(19) -0.006(2)
C34 0.063(3) 0.061(3) 0.0158(19) -0.000(3) -0.019(2) 0.005(2)
C85 0.032(3) 0.050(4) 0.142(9) 0.009(3) -0.003(4) -0.048(5)
C88A 0.101(10) 0.028(5) 0.026(5) -0.016(5) 0.008(5) -0.007(4)
C86 0.040(3) 0.046(3) 0.041(3) 0.009(2) -0.024(2) -0.012(2)
C88B 0.019(4) 0.044(5) 0.043(5) -0.014(4) 0.002(3) -0.002(4)

loop_
_atom_type_symbol
_atom_type_scat_dispersion_real
_atom_type_scat_dispersion_imag
_atom_type_scat_Cromer_Mann_a1
_atom_type_scat_Cromer_Mann_a2
_atom_type_scat_Cromer_Mann_a3
_atom_type_scat_Cromer_Mann_a4
_atom_type_scat_Cromer_Mann_b1
_atom_type_scat_Cromer_Mann_b2
_atom_type_scat_Cromer_Mann_b3
_atom_type_scat_Cromer_Mann_b4
_atom_type_scat_Cromer_Mann_c
_atom_type_scat_source
_atom_type_scat_dispersion_source
C 0.00347 0.00161 2.31000 1.02000 1.58860 0.86500 20.84390 10.20750 0.56870 51.65120 0.215599998832 'International Tables Volume C Table 6.1.1.4 (pp. 500-502)' 'Henke, Gullikson and Davis, At. Data and Nucl. Data Tables, 1993, 54, 2'
Cl 0.14873 0.16029 11.46040 7.19640 6.25560 1.64550 0.01040 1.16620 18.51940 47.77840 -9.55739974976 'International Tables Volume C Table 6.1.1.4 (pp. 500-502)' 'Henke, Gullikson and Davis, At. Data and Nucl. Data Tables, 1993, 54, 2'
H 0.00000 0.00000 0.49300 0.32291 0.14019 0.04081 10.51090 26.12570 3.14236 57.79970 0.0030380000826 'International Tables Volume C Table 6.1.1.4 (pp. 500-502)' 'Henke, Gullikson and Davis, At. Data and Nucl. Data Tables, 1993, 54, 2'
O 0.01158 0.00611 3.04850 2.28680 1.54630 0.86700 13.27710 5.70110 0.32390 32.90890 0.250800013542 'International Tables Volume C Table 6.1.1.4 (pp. 500-502)' 'Henke, Gullikson and Davis, At. Data and Nucl. Data Tables, 1993, 54, 2'
N 0.00653 0.00323 12.21260 3.13220 2.01250 1.16630 0.00570 9.89330 28.99750 0.58260 -11.5290002823 'International Tables Volume C Table 6.1.1.4 (pp. 500-502)' 'Henke, Gullikson and Davis, At. Data and Nucl. Data Tables, 1993, 54, 2'
Gd 0.10424 4.27310 25.07090 19.07980 13.85180 3.54545 2.25341 0.18195 12.93310 101.39800 2.41960000992 'International Tables Volume C Table 6.1.1.4 (pp. 500-502)' 'Henke, Gullikson and Davis, At. Data and Nucl. Data Tables, 1993, 54, 2'

loop_
_geom_angle_atom_site_label_1
_geom_angle_atom_site_label_2
_geom_angle_atom_site_label_3
_geom_angle
O4 Gd1 O3 69.21(8)
N3 Gd1 O3 68.71(9)
N3 Gd1 O4 103.24(9)
N4 Gd1 O3 103.88(9)
N4 Gd1 O4 69.20(9)
N4 Gd1 N3 63.01(9)
N2 Gd1 O3 162.36(9)
N2 Gd1 O4 93.84(9)
N2 Gd1 N3 122.10(9)
N2 Gd1 N4 73.08(9)
O1 Gd1 O3 81.39(9)
O1 Gd1 O4 141.27(9)
O1 Gd1 N3 88.17(9)
O1 Gd1 N4 144.99(9)
O1 Gd1 N2 111.34(10)
O2 Gd1 O3 101.11(9)
O2 Gd1 O4 80.69(9)
O2 Gd1 N3 166.19(9)
O2 Gd1 N4 130.11(9)
O2 Gd1 N2 70.24(9)
O2 Gd1 O1 80.89(9)
N1 Gd1 O3 132.77(9)
N1 Gd1 O4 147.27(9)
N1 Gd1 N3 72.46(10)
N1 Gd1 N4 80.65(10)
N1 Gd1 N2 64.54(10)
N1 Gd1 O1 71.44(9)
N1 Gd1 O2 111.42(10)
O4 Gd2 O3 68.77(8)
N5 Gd2 O3 81.16(9)
N5 Gd2 O4 115.08(9)
N6 Gd2 O3 116.69(9)
N6 Gd2 O4 78.77(9)
N6 Gd2 N5 65.51(10)
O6 Gd2 O3 157.93(10)
O6 Gd2 O4 95.37(9)
O6 Gd2 N5 120.34(10)
O6 Gd2 N6 72.75(10)
O5 Gd2 O3 97.79(10)
O5 Gd2 O4 161.92(10)
O5 Gd2 N5 72.81(10)
O5 Gd2 N6 118.90(11)
O5 Gd2 O6 93.85(10)
O7 Gd2 O3 79.76(9)
O7 Gd2 O4 84.00(10)
O7 Gd2 N5 145.51(10)
O7 Gd2 N6 148.95(11)
O7 Gd2 O6 83.48(10)
O7 Gd2 O5 81.64(11)
Gd2 O3 Gd1 110.49(9)
C29 O3 Gd1 123.9(2)
C29 O3 Gd2 123.5(2)
Gd2 O4 Gd1 110.80(9)
C56 O4 Gd1 120.7(2)
C56 O4 Gd2 127.3(2)
C39 N3 Gd1 127.7(2)
C40 N3 Gd1 114.2(2)
C40 N3 C39 118.0(3)
C68 N5 Gd2 114.3(2)
C67 N5 Gd2 128.3(3)
C67 N5 C68 117.4(3)
C46 N4 Gd1 124.9(2)
C45 N4 Gd1 115.5(2)
C45 N4 C46 119.4(3)
C73 N6 Gd2 114.4(2)
C74 N6 Gd2 127.0(2)
C74 N6 C73 118.4(3)
C38 C29 O3 122.8(3)
C30 C29 O3 118.0(3)
C30 C29 C38 119.2(3)
C17 N2 Gd1 113.1(2)
C18 N2 Gd1 127.4(2)
C18 N2 C17 119.1(3)
C73 C68 N5 117.0(3)
C69 C68 N5 123.9(3)
C69 C68 C73 119.0(3)
C1 O1 Gd1 128.4(2)
C28 O2 Gd1 131.2(2)
C12 N1 Gd1 114.9(2)
C11 N1 Gd1 123.7(2)
C11 N1 C12 120.1(3)
C53 C48 C47 119.6(4)
C49 C48 C47 122.2(4)
C49 C48 C53 118.3(3)
C70 C71 C72 120.2(4)
C68 C73 N6 116.6(3)
C72 C73 N6 124.2(3)
C72 C73 C68 119.1(3)
C39 C38 C29 121.5(3)
C37 C38 C29 119.9(3)
C37 C38 C39 118.4(3)
C56 C47 C48 119.5(3)
C46 C47 C48 119.2(3)
C46 C47 C56 121.1(3)
C47 C56 O4 122.4(3)
C55 C56 O4 118.0(3)
C55 C56 C47 119.6(3)
C47 C46 N4 125.2(3)
C38 C39 N3 124.6(3)
C12 C17 N2 117.1(3)
C16 C17 N2 123.7(3)
C16 C17 C12 118.9(3)
C57 C66 C67 122.2(3)
C65 C66 C67 118.1(4)
C65 C66 C57 119.7(3)
C66 C67 N5 127.1(4)
C84 O6 Gd2 137.3(2)
C45 C40 N3 116.6(3)
C41 C40 N3 123.6(3)
C41 C40 C45 119.7(3)
C57 O5 Gd2 137.1(3)
C9 C4 C5 119.7(4)
C3 C4 C5 121.0(4)
C3 C4 C9 119.2(3)
C59 C58 C57 121.6(4)
C40 C45 N4 116.1(3)
C44 C45 N4 124.5(3)
C44 C45 C40 119.2(3)
C32 C37 C38 119.3(3)
C36 C37 C38 123.0(4)
C36 C37 C32 117.6(3)
C19 C28 O2 123.1(3)
C27 C28 O2 118.4(3)
C27 C28 C19 118.4(3)
C17 C12 N1 116.3(3)
C13 C12 N1 124.1(3)
C13 C12 C17 119.4(3)
C73 C72 C71 120.8(4)
C84 C75 C74 122.0(3)
C76 C75 C74 118.4(3)
C76 C75 C84 119.6(3)
C83 C82 C81 121.5(4)
C31 C30 C29 121.0(4)
C54 C53 C48 119.2(3)
C52 C53 C48 119.6(4)
C52 C53 C54 121.3(4)
C85 O7 Gd2 126.7(4)
C78 C77 C76 121.8(4)
C75 C74 N6 127.7(3)
C43 C44 C45 120.6(4)
C20 C19 C28 119.5(3)
C18 C19 C28 121.5(3)
C18 C19 C20 119.0(3)
C55 C54 C53 121.2(4)
O5 C57 C66 123.1(3)
C58 C57 C66 118.6(3)
C58 C57 O5 118.3(4)
C31 C32 C37 118.8(3)
C33 C32 C37 119.4(4)
C33 C32 C31 121.7(4)
C25 C20 C19 119.8(4)
C21 C20 C19 123.0(4)
C21 C20 C25 117.0(3)
C54 C55 C56 120.9(4)
C10 C1 O1 123.5(3)
C2 C1 O1 118.1(3)
C2 C1 C10 118.5(3)
C75 C84 O6 122.8(3)
C83 C84 O6 118.3(3)
C83 C84 C75 118.9(3)
C42 C41 C40 120.1(4)
C69 C70 C71 120.0(4)
C77 C76 C75 123.8(3)
C81 C76 C75 119.1(3)
C81 C76 C77 117.0(3)
C60 C65 C66 119.7(4)
C64 C65 C66 123.3(4)
C64 C65 C60 117.0(4)
C79 C78 C77 120.6(4)
C32 C31 C30 121.7(4)
C10 C11 N1 126.2(3)
C19 C18 N2 126.6(3)
C14 C13 C12 120.4(4)
C50 C49 C48 119.8(4)
C76 C81 C82 119.1(4)
C80 C81 C82 121.0(4)
C80 C81 C76 119.9(4)
C80 C79 C78 119.3(4)
C70 C69 C68 120.7(4)
C84 C83 C82 121.5(4)
C27 C26 C25 121.2(4)
C52 C51 C50 120.0(4)
C60 C59 C58 121.7(4)
C11 C10 C1 121.2(3)
C9 C10 C1 119.6(3)
C9 C10 C11 119.1(3)
C79 C80 C81 121.4(4)
C59 C60 C65 118.6(4)
C61 C60 C65 119.9(4)
C61 C60 C59 121.5(4)
C26 C25 C20 118.7(3)
C24 C25 C20 120.3(4)
C24 C25 C26 121.0(4)
C15 C16 C17 120.8(4)
C6 C5 C4 121.4(4)
C22 C21 C20 121.4(4)
C62 C61 C60 121.5(4)
C14 C15 C16 120.1(4)
C3 C2 C1 121.4(4)
C10 C9 C4 119.4(3)
C8 C9 C4 117.6(3)
C8 C9 C10 122.9(3)
C26 C27 C28 121.8(4)
C42 C43 C44 120.0(4)
C63 C64 C65 121.6(4)
C2 C3 C4 121.1(4)
C23 C24 C25 120.7(4)
C35 C36 C37 121.4(4)
C51 C50 C49 121.2(5)
C7 C8 C9 121.5(4)
C7 C6 C5 119.2(4)
C43 C42 C41 120.4(4)
C23 C22 C21 121.1(5)
C15 C14 C13 120.4(4)
C63 C62 C61 119.0(4)
C62 C63 C64 120.9(5)
C51 C52 C53 121.1(5)
C34 C33 C32 121.0(4)
C34 C35 C36 120.4(5)
C6 C7 C8 120.6(4)
Cl3 C87 Cl4 111.8(3)
C22 C23 C24 119.5(4)
C35 C34 C33 120.0(4)
Cl1 C88A Cl2 100.4(5)
Cl1 C88B Cl2 115.3(5)

loop_
_geom_bond_atom_site_label_1
_geom_bond_atom_site_label_2
_geom_bond_distance
Gd1 O3 2.379(2)
Gd1 O4 2.368(2)
Gd1 N3 2.562(3)
Gd1 N4 2.549(3)
Gd1 N2 2.530(3)
Gd1 O1 2.275(2)
Gd1 O2 2.318(2)
Gd1 N1 2.500(3)
Gd2 O3 2.386(2)
Gd2 O4 2.388(2)
Gd2 N5 2.487(3)
Gd2 N6 2.493(3)
Gd2 O6 2.218(3)
Gd2 O5 2.237(3)
Gd2 O7 2.419(3)
O3 C29 1.339(4)
O4 C56 1.336(4)
N3 C39 1.290(4)
N3 C40 1.427(4)
N5 C68 1.421(5)
N5 C67 1.299(5)
N4 C46 1.292(4)
N4 C45 1.424(4)
N6 C73 1.420(4)
N6 C74 1.301(4)
C29 C38 1.401(5)
C29 C30 1.426(5)
N2 C17 1.421(5)
N2 C18 1.296(5)
C68 C73 1.413(5)
C68 C69 1.400(5)
O1 C1 1.299(4)
O2 C28 1.317(4)
N1 C12 1.418(4)
N1 C11 1.301(4)
C48 C47 1.448(5)
C48 C53 1.411(6)
C48 C49 1.424(6)
C71 C72 1.383(6)
C71 C70 1.381(6)
C73 C72 1.396(5)
C38 C39 1.452(5)
C38 C37 1.448(4)
C47 C56 1.403(5)
C47 C46 1.451(5)
C56 C55 1.427(5)
C17 C12 1.410(5)
C17 C16 1.406(5)
C66 C67 1.434(5)
C66 C57 1.411(6)
C66 C65 1.451(5)
O6 C84 1.298(4)
C40 C45 1.404(5)
C40 C41 1.396(5)
O5 C57 1.303(4)
C4 C5 1.412(5)
C4 C9 1.418(5)
C4 C3 1.424(6)
C58 C57 1.436(5)
C58 C59 1.353(6)
C45 C44 1.395(5)
C37 C32 1.422(5)
C37 C36 1.415(6)
C28 C19 1.410(5)
C28 C27 1.427(5)
C12 C13 1.402(5)
C75 C74 1.430(5)
C75 C84 1.414(5)
C75 C76 1.452(5)
C82 C81 1.423(6)
C82 C83 1.355(6)
C30 C31 1.364(5)
C53 C54 1.425(6)
C53 C52 1.422(5)
O7 C85 1.411(7)
C77 C76 1.411(5)
C77 C78 1.373(5)
C44 C43 1.388(6)
C19 C20 1.449(5)
C19 C18 1.436(5)
C54 C55 1.363(5)
C32 C31 1.413(6)
C32 C33 1.422(5)
C20 C25 1.418(6)
C20 C21 1.421(6)
C1 C10 1.411(5)
C1 C2 1.440(5)
C84 C83 1.426(5)
C41 C42 1.387(6)
C70 C69 1.388(6)
C76 C81 1.420(5)
C65 C60 1.421(6)
C65 C64 1.413(6)
C78 C79 1.396(7)
C11 C10 1.437(5)
C13 C14 1.384(6)
C49 C50 1.387(6)
C81 C80 1.410(6)
C79 C80 1.365(7)
C26 C25 1.419(6)
C26 C27 1.361(5)
C51 C50 1.392(8)
C51 C52 1.352(8)
C59 C60 1.427(6)
C10 C9 1.450(5)
C60 C61 1.413(6)
C25 C24 1.413(5)
C16 C15 1.382(6)
C5 C6 1.369(7)
C21 C22 1.372(6)
C61 C62 1.364(7)
C15 C14 1.386(6)
C2 C3 1.361(5)
C9 C8 1.409(6)
C43 C42 1.380(7)
C64 C63 1.377(6)
C24 C23 1.373(7)
C36 C35 1.374(6)
C8 C7 1.380(6)
C6 C7 1.401(7)
C22 C23 1.393(8)
C62 C63 1.399(7)
C33 C34 1.357(7)
C35 C34 1.402(8)
Cl4 C87 1.720(6)
Cl3 C87 1.745(6)
Cl2 C88A 1.634(14)
Cl2 C88B 1.740(11)
Cl1 C88A 2.139(13)
Cl1 C88B 1.713(9)
O8 C86 1.410(5)

loop_
_restr_distance_atom_site_label_1
_restr_distance_atom_site_label_2
_restr_distance_site_symmetry_2
_restr_distance_target
_restr_distance_target_weight_param
_restr_distance_diff
Gd2 H7 1 2.9846 0.0200 -0.0049
O7 H7 1 0.8700 0.0100 0.0052
C85 H7 1 1.8614 0.0200 -0.0124
